data_4026240
loop_
_publ_author_name
'Sylvie Goncalves'
'Stefano Santoro'
'Marc Nicolas'
'Alain Wagner'
'Philippe Maillos'
'Fahmi Himo'
'Rachid Baati'

_publ_section_title
;
 Cationic Cyclization of 2-Alkenyl-1,3-dithiolanes: Diastereoselective
 Synthesis of trans-Decalins
;
_journal_name_full 'Journal of Organic Chemistry'
_journal_page_first 3274
_journal_page_last 3285
_journal_paper_doi 10.1021/jo2001116
_journal_volume 76
_journal_year 2011
_chemical_formula_moiety 'C19 H26 O2'
_chemical_formula_sum 'C19 H26 O2'
_chemical_formula_weight 286.40
_chemical_name_systematic
;
 ?
;
_space_group_IT_number 15
_symmetry_cell_setting monoclinic
_symmetry_space_group_name_Hall '-C 2yc'
_symmetry_space_group_name_H-M 'C 1 2/c 1'
_atom_sites_solution_hydrogens geom
_atom_sites_solution_primary direct
_atom_sites_solution_secondary difmap
_audit_creation_method SHELXL-97
_cell_angle_alpha 90.00
_cell_angle_beta 96.279(2)
_cell_angle_gamma 90.00
_cell_formula_units_Z 8
_cell_length_a 19.4535(11)
_cell_length_b 7.3089(3)
_cell_length_c 22.1934(12)
_cell_measurement_reflns_used 13249
_cell_measurement_temperature 173(2)
_cell_measurement_theta_max 27.485
_cell_measurement_theta_min 0.998
_cell_volume 3136.6(3)
_computing_cell_refinement 'Denzo (Nonius B.V., 1998)'
_computing_data_collection 'Collect (Nonius B.V., 1998)'
_computing_data_reduction 'Denzo (Nonius B.V., 1998)'
_computing_molecular_graphics 'PLATON 98 (Spek, 1998)'
_computing_publication_material 'SHELXL-97 (Sheldrick, 1997)'
_computing_structure_refinement 'SHELXL-97 (Sheldrick, 1997)'
_computing_structure_solution 'SHELXS-97 (Sheldrick, 1997)'
_diffrn_ambient_temperature 173(2)
_diffrn_measured_fraction_theta_full 0.987
_diffrn_measured_fraction_theta_max 0.987
_diffrn_measurement_device_type KappaCCD
_diffrn_measurement_method 'phi and omega scans'
_diffrn_radiation_monochromator graphite
_diffrn_radiation_source 'fine-focus sealed tube'
_diffrn_radiation_type MoK\a
_diffrn_radiation_wavelength 0.71073
_diffrn_reflns_av_R_equivalents 0.0424
_diffrn_reflns_av_sigmaI/netI 0.0507
_diffrn_reflns_limit_h_max 19
_diffrn_reflns_limit_h_min -25
_diffrn_reflns_limit_k_max 9
_diffrn_reflns_limit_k_min -7
_diffrn_reflns_limit_l_max 20
_diffrn_reflns_limit_l_min -28
_diffrn_reflns_number 9342
_diffrn_reflns_theta_full 27.48
_diffrn_reflns_theta_max 27.48
_diffrn_reflns_theta_min 1.85
_exptl_absorpt_coefficient_mu 0.076
_exptl_absorpt_correction_type none
_exptl_crystal_colour colorless
_exptl_crystal_density_diffrn 1.213
_exptl_crystal_description block
_exptl_crystal_F_000 1248
_exptl_crystal_size_max 0.40
_exptl_crystal_size_mid 0.25
_exptl_crystal_size_min 0.20
_refine_diff_density_max 0.317
_refine_diff_density_min -0.258
_refine_diff_density_rms 0.086
_refine_ls_extinction_coef 0.0157(16)
_refine_ls_extinction_expression Fc^*^=kFc[1+0.001xFc^2^\l^3^/sin(2\q)]^-1/4^
_refine_ls_extinction_method SHELXL
_refine_ls_goodness_of_fit_ref 1.043
_refine_ls_hydrogen_treatment constr
_refine_ls_matrix_type full
_refine_ls_number_parameters 195
_refine_ls_number_reflns 3564
_refine_ls_number_restraints 0
_refine_ls_restrained_S_all 1.043
_refine_ls_R_factor_all 0.0863
_refine_ls_R_factor_gt 0.0518
_refine_ls_shift/su_max 0.000
_refine_ls_shift/su_mean 0.000
_refine_ls_structure_factor_coef Fsqd
_refine_ls_weighting_details 'calc w=1/[\s^2^(Fo^2^)+(0.0950P)^2^+0.0000P] where P=(Fo^2^+2Fc^2^)/3'
_refine_ls_weighting_scheme calc
_refine_ls_wR_factor_gt 0.1322
_refine_ls_wR_factor_ref 0.1587
_reflns_number_gt 2396
_reflns_number_total 3564
_reflns_threshold_expression I>2sigma(I)
_cod_data_source_file jo2001116_si_001.cif
_cod_data_source_block wagner11
_cod_original_sg_symbol_H-M 'C 2/c'
_cod_database_code 4026240

loop_
_symmetry_equiv_pos_as_xyz
'x, y, z'
'-x, y, -z+1/2'
'x+1/2, y+1/2, z'
'-x+1/2, y+1/2, -z+1/2'
'-x, -y, -z'
'x, -y, z-1/2'
'-x+1/2, -y+1/2, -z'
'x+1/2, -y+1/2, z-1/2'

loop_
_atom_site_label
_atom_site_type_symbol
_atom_site_fract_x
_atom_site_fract_y
_atom_site_fract_z
_atom_site_U_iso_or_equiv
_atom_site_adp_type
_atom_site_occupancy
_atom_site_symmetry_multiplicity
_atom_site_calc_flag
_atom_site_refinement_flags
C1 C 0.08603(9) -0.0400(2) 0.57570(7) 0.0389(4) Uani 1 1 d .
H1A H 0.0438 -0.0729 0.5488 0.047 Uiso 1 1 calc R
H1B H 0.1166 -0.1486 0.5792 0.047 Uiso 1 1 calc R
C2 C 0.06595(10) 0.0082(2) 0.63807(8) 0.0460(5) Uani 1 1 d .
H2A H 0.1084 0.0226 0.6666 0.055 Uiso 1 1 calc R
H2B H 0.0388 -0.0937 0.6529 0.055 Uiso 1 1 calc R
C3 C 0.02345(9) 0.1843(3) 0.63765(8) 0.0494(5) Uani 1 1 d .
H3A H -0.0237 0.1609 0.6175 0.059 Uiso 1 1 calc R
H3B H 0.0193 0.2223 0.6799 0.059 Uiso 1 1 calc R
C4 C 0.05601(8) 0.3362(2) 0.60520(7) 0.0395(4) Uani 1 1 d .
C5 C 0.07425(8) 0.28564(19) 0.54261(7) 0.0330(4) Uani 1 1 d .
H5 H 0.0302 0.2446 0.5191 0.040 Uiso 1 1 calc R
C6 C 0.10148(9) 0.43970(19) 0.50675(7) 0.0375(4) Uani 1 1 d .
H6A H 0.1492 0.4711 0.5239 0.045 Uiso 1 1 calc R
H6B H 0.0721 0.5495 0.5091 0.045 Uiso 1 1 calc R
C7 C 0.10120(9) 0.3808(2) 0.44092(7) 0.0374(4) Uani 1 1 d .
H7A H 0.0531 0.3847 0.4210 0.045 Uiso 1 1 calc R
H7B H 0.1288 0.4690 0.4198 0.045 Uiso 1 1 calc R
C8 C 0.13008(7) 0.19046(18) 0.43409(6) 0.0284(4) Uani 1 1 d .
C9 C 0.13983(7) 0.06724(18) 0.48257(7) 0.0283(4) Uani 1 1 d .
C10 C 0.12337(7) 0.11758(18) 0.54647(6) 0.0291(4) Uani 1 1 d .
C11 C 0.19195(8) 0.1624(2) 0.58494(7) 0.0371(4) Uani 1 1 d .
H11A H 0.2208 0.0523 0.5894 0.056 Uiso 1 1 calc R
H11B H 0.1824 0.2052 0.6250 0.056 Uiso 1 1 calc R
H11C H 0.2163 0.2584 0.5649 0.056 Uiso 1 1 calc R
C12 C 0.16905(8) -0.10341(19) 0.47258(7) 0.0333(4) Uani 1 1 d .
H12 H 0.1768 -0.1876 0.5052 0.040 Uiso 1 1 calc R
C13 C 0.18680(8) -0.15186(19) 0.41640(7) 0.0339(4) Uani 1 1 d .
H13 H 0.2065 -0.2690 0.4113 0.041 Uiso 1 1 calc R
C14 C 0.17675(8) -0.03442(19) 0.36695(7) 0.0300(4) Uani 1 1 d .
C15 C 0.14879(7) 0.13698(19) 0.37727(6) 0.0286(4) Uani 1 1 d .
C16 C 0.19586(8) -0.0931(2) 0.30551(7) 0.0350(4) Uani 1 1 d .
H16 H 0.1880 0.0134 0.2773 0.042 Uiso 1 1 calc R
C17 C 0.14982(10) -0.2495(2) 0.27994(8) 0.0493(5) Uani 1 1 d .
H17A H 0.1568 -0.3560 0.3068 0.074 Uiso 1 1 calc R
H17B H 0.1618 -0.2819 0.2395 0.074 Uiso 1 1 calc R
H17C H 0.1013 -0.2114 0.2771 0.074 Uiso 1 1 calc R
C18 C 0.27173(9) -0.1484(3) 0.30760(8) 0.0512(5) Uani 1 1 d .
H18A H 0.3010 -0.0495 0.3258 0.077 Uiso 1 1 calc R
H18B H 0.2831 -0.1716 0.2663 0.077 Uiso 1 1 calc R
H18C H 0.2798 -0.2597 0.3320 0.077 Uiso 1 1 calc R
C19 C 0.07945(9) 0.2695(2) 0.29369(8) 0.0403(4) Uani 1 1 d .
H19A H 0.0672 0.1452 0.2799 0.060 Uiso 1 1 calc R
H19B H 0.0832 0.3484 0.2585 0.060 Uiso 1 1 calc R
H19C H 0.0436 0.3173 0.3172 0.060 Uiso 1 1 calc R
O1 O 0.06627(6) 0.48797(16) 0.62661(5) 0.0518(4) Uani 1 1 d .
O2 O 0.14419(5) 0.26616(13) 0.33089(5) 0.0332(3) Uani 1 1 d .

loop_
_atom_site_aniso_label
_atom_site_aniso_U_11
_atom_site_aniso_U_22
_atom_site_aniso_U_33
_atom_site_aniso_U_23
_atom_site_aniso_U_13
_atom_site_aniso_U_12
C1 0.0439(10) 0.0393(9) 0.0337(9) -0.0026(7) 0.0051(7) -0.0108(7)
C2 0.0498(11) 0.0503(11) 0.0393(10) -0.0021(8) 0.0108(8) -0.0116(8)
C3 0.0366(10) 0.0720(13) 0.0407(10) -0.0099(9) 0.0096(8) -0.0066(9)
C4 0.0261(9) 0.0511(10) 0.0400(9) -0.0085(8) -0.0017(7) 0.0088(7)
C5 0.0273(8) 0.0349(8) 0.0359(9) -0.0066(6) -0.0011(7) 0.0016(6)
C6 0.0410(10) 0.0271(8) 0.0441(10) -0.0038(6) 0.0031(8) 0.0069(7)
C7 0.0415(10) 0.0279(8) 0.0426(10) 0.0011(7) 0.0043(8) 0.0059(7)
C8 0.0258(8) 0.0252(7) 0.0334(8) 0.0006(6) 0.0003(6) -0.0012(6)
C9 0.0249(8) 0.0278(8) 0.0318(8) -0.0005(6) 0.0004(6) -0.0012(6)
C10 0.0292(9) 0.0276(8) 0.0303(8) -0.0017(6) 0.0023(6) -0.0018(6)
C11 0.0302(9) 0.0391(8) 0.0404(9) -0.0061(7) -0.0030(7) 0.0009(7)
C12 0.0391(10) 0.0271(8) 0.0333(8) 0.0045(6) 0.0016(7) 0.0022(6)
C13 0.0393(10) 0.0252(7) 0.0372(9) -0.0011(6) 0.0038(7) 0.0047(6)
C14 0.0279(8) 0.0283(8) 0.0337(8) 0.0002(6) 0.0028(6) -0.0014(6)
C15 0.0260(8) 0.0262(7) 0.0329(8) 0.0043(6) -0.0002(6) -0.0022(6)
C16 0.0407(10) 0.0306(8) 0.0345(9) 0.0026(6) 0.0078(7) 0.0019(7)
C17 0.0555(12) 0.0540(10) 0.0388(10) -0.0089(8) 0.0067(9) -0.0098(9)
C18 0.0436(11) 0.0613(12) 0.0512(11) -0.0051(9) 0.0163(9) 0.0037(9)
C19 0.0367(10) 0.0441(9) 0.0382(9) 0.0081(7) -0.0043(7) 0.0012(7)
O1 0.0493(8) 0.0536(8) 0.0514(8) -0.0179(6) 0.0009(6) 0.0091(6)
O2 0.0329(6) 0.0315(6) 0.0345(6) 0.0085(4) 0.0006(5) -0.0013(4)

loop_
_atom_type_symbol
_atom_type_description
_atom_type_scat_dispersion_real
_atom_type_scat_dispersion_imag
_atom_type_scat_source
C C 0.0033 0.0016 'International Tables Vol C Tables 4.2.6.8 and 6.1.1.4'
H H 0.0000 0.0000 'International Tables Vol C Tables 4.2.6.8 and 6.1.1.4'
O O 0.0106 0.0060 'International Tables Vol C Tables 4.2.6.8 and 6.1.1.4'

loop_
_geom_angle_atom_site_label_1
_geom_angle_atom_site_label_2
_geom_angle_atom_site_label_3
_geom_angle
C2 C1 C10 112.92(13)
C2 C1 H1A 109.0
C10 C1 H1A 109.0
C2 C1 H1B 109.0
C10 C1 H1B 109.0
H1A C1 H1B 107.8
C1 C2 C3 112.47(14)
C1 C2 H2A 109.1
C3 C2 H2A 109.1
C1 C2 H2B 109.1
C3 C2 H2B 109.1
H2A C2 H2B 107.8
C4 C3 C2 111.67(14)
C4 C3 H3A 109.3
C2 C3 H3A 109.3
C4 C3 H3B 109.3
C2 C3 H3B 109.3
H3A C3 H3B 107.9
O1 C4 C3 123.22(15)
O1 C4 C5 122.41(16)
C3 C4 C5 114.37(14)
C6 C5 C4 115.62(13)
C6 C5 C10 111.72(12)
C4 C5 C10 110.27(12)
C6 C5 H5 106.2
C4 C5 H5 106.2
C10 C5 H5 106.2
C5 C6 C7 109.30(13)
C5 C6 H6A 109.8
C7 C6 H6A 109.8
C5 C6 H6B 109.8
C7 C6 H6B 109.8
H6A C6 H6B 108.3
C8 C7 C6 113.18(13)
C8 C7 H7A 108.9
C6 C7 H7A 108.9
C8 C7 H7B 108.9
C6 C7 H7B 108.9
H7A C7 H7B 107.8
C9 C8 C15 118.94(13)
C9 C8 C7 122.32(13)
C15 C8 C7 118.72(13)
C12 C9 C8 118.37(13)
C12 C9 C10 119.38(12)
C8 C9 C10 122.16(12)
C9 C10 C11 107.97(12)
C9 C10 C1 111.44(11)
C11 C10 C1 110.21(12)
C9 C10 C5 109.18(12)
C11 C10 C5 110.67(11)
C1 C10 C5 107.37(12)
C10 C11 H11A 109.5
C10 C11 H11B 109.5
H11A C11 H11B 109.5
C10 C11 H11C 109.5
H11A C11 H11C 109.5
H11B C11 H11C 109.5
C13 C12 C9 121.32(14)
C13 C12 H12 119.3
C9 C12 H12 119.3
C12 C13 C14 121.93(14)
C12 C13 H13 119.0
C14 C13 H13 119.0
C13 C14 C15 116.65(13)
C13 C14 C16 120.60(13)
C15 C14 C16 122.75(13)
O2 C15 C14 118.83(13)
O2 C15 C8 118.21(12)
C14 C15 C8 122.76(13)
C14 C16 C17 110.84(13)
C14 C16 C18 112.31(13)
C17 C16 C18 109.86(14)
C14 C16 H16 107.9
C17 C16 H16 107.9
C18 C16 H16 107.9
C16 C17 H17A 109.5
C16 C17 H17B 109.5
H17A C17 H17B 109.5
C16 C17 H17C 109.5
H17A C17 H17C 109.5
H17B C17 H17C 109.5
C16 C18 H18A 109.5
C16 C18 H18B 109.5
H18A C18 H18B 109.5
C16 C18 H18C 109.5
H18A C18 H18C 109.5
H18B C18 H18C 109.5
O2 C19 H19A 109.5
O2 C19 H19B 109.5
H19A C19 H19B 109.5
O2 C19 H19C 109.5
H19A C19 H19C 109.5
H19B C19 H19C 109.5
C15 O2 C19 114.84(11)

loop_
_geom_bond_atom_site_label_1
_geom_bond_atom_site_label_2
_geom_bond_distance
C1 C2 1.520(2)
C1 C10 1.542(2)
C1 H1A 0.9900
C1 H1B 0.9900
C2 C3 1.530(2)
C2 H2A 0.9900
C2 H2B 0.9900
C3 C4 1.501(3)
C3 H3A 0.9900
C3 H3B 0.9900
C4 O1 1.2147(19)
C4 C5 1.517(2)
C5 C6 1.508(2)
C5 C10 1.5529(19)
C5 H5 1.0000
C6 C7 1.523(2)
C6 H6A 0.9900
C6 H6B 0.9900
C7 C8 1.514(2)
C7 H7A 0.9900
C7 H7B 0.9900
C8 C9 1.3999(19)
C8 C15 1.406(2)
C9 C12 1.398(2)
C9 C10 1.532(2)
C10 C11 1.538(2)
C11 H11A 0.9800
C11 H11B 0.9800
C11 H11C 0.9800
C12 C13 1.376(2)
C12 H12 0.9500
C13 C14 1.390(2)
C13 H13 0.9500
C14 C15 1.395(2)
C14 C16 1.514(2)
C15 O2 1.3925(16)
C16 C17 1.523(2)
C16 C18 1.526(2)
C16 H16 1.0000
C17 H17A 0.9800
C17 H17B 0.9800
C17 H17C 0.9800
C18 H18A 0.9800
C18 H18B 0.9800
C18 H18C 0.9800
C19 O2 1.4285(19)
C19 H19A 0.9800
C19 H19B 0.9800
C19 H19C 0.9800

loop_
_geom_torsion_atom_site_label_1
_geom_torsion_atom_site_label_2
_geom_torsion_atom_site_label_3
_geom_torsion_atom_site_label_4
_geom_torsion
C10 C1 C2 C3 53.95(19)
C1 C2 C3 C4 -48.4(2)
C2 C3 C4 O1 -129.87(17)
C2 C3 C4 C5 51.04(19)
O1 C4 C5 C6 -4.1(2)
C3 C4 C5 C6 175.04(14)
O1 C4 C5 C10 123.86(16)
C3 C4 C5 C10 -57.04(17)
C4 C5 C6 C7 -166.73(12)
C10 C5 C6 C7 66.07(17)
C5 C6 C7 C8 -45.55(18)
C6 C7 C8 C9 14.6(2)
C6 C7 C8 C15 -164.34(14)
C15 C8 C9 C12 1.1(2)
C7 C8 C9 C12 -177.81(13)
C15 C8 C9 C10 177.62(13)
C7 C8 C9 C10 -1.3(2)
C12 C9 C10 C11 74.88(16)
C8 C9 C10 C11 -101.57(16)
C12 C9 C10 C1 -46.29(18)
C8 C9 C10 C1 137.26(15)
C12 C9 C10 C5 -164.73(13)
C8 C9 C10 C5 18.81(18)
C2 C1 C10 C9 -177.40(13)
C2 C1 C10 C11 62.75(17)
C2 C1 C10 C5 -57.87(17)
C6 C5 C10 C9 -51.04(16)
C4 C5 C10 C9 178.92(12)
C6 C5 C10 C11 67.68(16)
C4 C5 C10 C11 -62.36(16)
C6 C5 C10 C1 -172.00(13)
C4 C5 C10 C1 57.97(15)
C8 C9 C12 C13 -1.2(2)
C10 C9 C12 C13 -177.79(13)
C9 C12 C13 C14 0.1(2)
C12 C13 C14 C15 1.1(2)
C12 C13 C14 C16 -179.08(14)
C13 C14 C15 O2 173.60(13)
C16 C14 C15 O2 -6.2(2)
C13 C14 C15 C8 -1.1(2)
C16 C14 C15 C8 179.03(14)
C9 C8 C15 O2 -174.73(13)
C7 C8 C15 O2 4.2(2)
C9 C8 C15 C14 0.0(2)
C7 C8 C15 C14 179.02(14)
C13 C14 C16 C17 66.22(19)
C15 C14 C16 C17 -113.94(16)
C13 C14 C16 C18 -57.08(19)
C15 C14 C16 C18 122.75(16)
C14 C15 O2 C19 93.82(16)
C8 C15 O2 C19 -91.20(16)
